data_7214896
loop_
_publ_author_name
'Yufit, Dmitry S.'
'Zubatyuk, Roman'
'Shishkin, Oleg V.'
'Howard, Judith A. K.'

_publ_section_title
;
 Low-melting molecular complexes. Halogen bonds in molecular complexes of
 bromoform
;
_journal_issue 23
_journal_name_full CrystEngComm
_journal_page_first 8222
_journal_paper_doi 10.1039/c2ce26191j
_journal_volume 14
_journal_year 2012
_chemical_absolute_configuration ad
_chemical_formula_moiety 'C2 H6 O S, C H Br3'
_chemical_formula_sum 'C3 H7 Br3 O S'
_chemical_formula_weight 330.88
_chemical_melting_point 237.0(10)
_chemical_name_systematic
;
molecular complex of bromoform with dimethylsulfoxide (1:1)
;
_space_group_crystal_system monoclinic
_space_group_IT_number 9
_space_group_name_Hall 'C -2yc'
_space_group_name_H-M_alt 'C 1 c 1'
_symmetry_space_group_name_Hall 'C -2yc'
_symmetry_space_group_name_H-M 'C 1 c 1'
_atom_sites_solution_hydrogens geom
_atom_sites_solution_primary iterative
_atom_sites_solution_secondary difmap
_audit_creation_date 2012-07-16
_audit_creation_method
;
Olex2 1.2-beta
(compiled 2012.05.09 svn.r2324, GUI svn.r4230)
;
_cell_angle_alpha 90.00
_cell_angle_beta 94.923(11)
_cell_angle_gamma 90.00
_cell_formula_units_Z 4
_cell_length_a 7.9562(8)
_cell_length_b 9.6768(9)
_cell_length_c 12.0633(17)
_cell_measurement_reflns_used 2036
_cell_measurement_temperature 225
_cell_measurement_theta_max 33.0749
_cell_measurement_theta_min 3.3155
_cell_volume 925.33(18)
_computing_cell_refinement
;
CrysAlisPro, Agilent Technologies,
Version 1.171.35.15 (release 03-08-2011 CrysAlis171 .NET)
(compiled Aug 3 2011,13:03:54)
;
_computing_data_collection
;
CrysAlisPro, Agilent Technologies,
Version 1.171.35.15 (release 03-08-2011 CrysAlis171 .NET)
(compiled Aug 3 2011,13:03:54)
;
_computing_data_reduction
;
CrysAlisPro, Agilent Technologies,
Version 1.171.35.15 (release 03-08-2011 CrysAlis171 .NET)
(compiled Aug 3 2011,13:03:54)
;
_computing_molecular_graphics
;
O. V. Dolomanov, L. J. Bourhis, R. J. Gildea, J. A. K. Howard and H. Puschmann,
OLEX2: a complete structure solution, refinement and analysis program.
J. Appl. Cryst. (2009). 42, 339-341.
;
_computing_publication_material
;
O. V. Dolomanov, L. J. Bourhis, R. J. Gildea, J. A. K. Howard and H. Puschmann,
OLEX2: a complete structure solution, refinement and analysis program.
J. Appl. Cryst. (2009). 42, 339-341.
;
_computing_structure_refinement
;
XL, G.M. Sheldrick, Acta Cryst.
(2008). A64, 112-122
;
_computing_structure_solution
;
olex2.solve (L.J. Bourhis, O.V. Dolomanov, R.J. Gildea, J.A.K. Howard,
H. Puschmann, in preparation, 2011)
;
_diffrn_ambient_temperature 225
_diffrn_detector CCD
_diffrn_detector_area_resol_mean 16.1511
_diffrn_detector_type Sapphire3
_diffrn_measured_fraction_theta_full 1.000
_diffrn_measured_fraction_theta_max 1.000
_diffrn_measurement_details
;
1 omega -63.00 32.00 0.5000 15.0000
omega____ theta____ kappa____ phi______ frames
- -31.1216 77.0000 120.0000 190

2 omega -101.00 35.00 0.5000 15.0000
omega____ theta____ kappa____ phi______ frames
- -31.1216 -19.0000 -30.0000 272

3 omega 71.00 103.00 0.5000 15.0000
omega____ theta____ kappa____ phi______ frames
- 31.7466 179.0000 120.0000 64

4 omega -102.00 -7.00 0.5000 15.0000
omega____ theta____ kappa____ phi______ frames
- -31.1216 -57.0000 -90.0000 190

5 omega -105.00 0.00 0.5000 15.0000
omega____ theta____ kappa____ phi______ frames
- -31.1216 -38.0000 150.0000 210

6 omega -55.00 39.00 0.5000 15.0000
omega____ theta____ kappa____ phi______ frames
- -31.1216 57.0000 0.0000 188

7 omega 56.00 112.00 0.5000 15.0000
omega____ theta____ kappa____ phi______ frames
- 31.7466 179.0000 -60.0000 112

8 omega -1.00 104.00 0.5000 15.0000
omega____ theta____ kappa____ phi______ frames
- 31.7466 77.0000 90.0000 210

9 omega 56.00 112.00 0.5000 15.0000
omega____ theta____ kappa____ phi______ frames
- 31.7466 179.0000 0.0000 112

10 omega -111.00 -81.00 0.5000 15.0000
omega____ theta____ kappa____ phi______ frames
- -31.1216 -179.0000 -30.0000 60
;
_diffrn_measurement_device '3-circle diffractometer'
_diffrn_measurement_device_type 'Xcalibur, Sapphire3, Gemini ultra'
_diffrn_measurement_method '\w scans'
_diffrn_orient_matrix_UB_11 0.0824365000
_diffrn_orient_matrix_UB_12 0.0219456000
_diffrn_orient_matrix_UB_13 0.0195218000
_diffrn_orient_matrix_UB_21 -0.0312668000
_diffrn_orient_matrix_UB_22 0.0672882000
_diffrn_orient_matrix_UB_23 0.0089208000
_diffrn_orient_matrix_UB_31 -0.0160243000
_diffrn_orient_matrix_UB_32 -0.0186913000
_diffrn_orient_matrix_UB_33 0.0549584000
_diffrn_radiation_collimation monochromator
_diffrn_radiation_monochromator graphite
_diffrn_radiation_type 'Mo K\a'
_diffrn_radiation_wavelength 0.7107
_diffrn_radiation_xray_symbol Mo
_diffrn_reflns_av_R_equivalents 0.1023
_diffrn_reflns_av_unetI/netI 0.0979
_diffrn_reflns_limit_h_max 10
_diffrn_reflns_limit_h_min -10
_diffrn_reflns_limit_k_max 13
_diffrn_reflns_limit_k_min -13
_diffrn_reflns_limit_l_max 16
_diffrn_reflns_limit_l_min -16
_diffrn_reflns_number 7041
_diffrn_reflns_theta_full 29.47
_diffrn_reflns_theta_max 29.47
_diffrn_reflns_theta_min 3.32
_diffrn_source 'Enhance (Mo) X-ray Source'
_diffrn_source_current n/a
_diffrn_source_type 'sealed tube'
_diffrn_source_voltage n/a
_exptl_absorpt_coefficient_mu 13.229
_exptl_absorpt_correction_T_max 1.00000
_exptl_absorpt_correction_T_min 0.14125
_exptl_absorpt_correction_type multi-scan
_exptl_absorpt_process_details
;
CrysAlisPro, Agilent Technologies,
Version 1.171.35.15 (release 03-08-2011 CrysAlis171 .NET)
(compiled Aug 3 2011,13:03:54)
Empirical absorption correction using spherical harmonics,
implemented in SCALE3 ABSPACK scaling algorithm.
;
_exptl_crystal_colour 'dull light white'
_exptl_crystal_colour_lustre dull
_exptl_crystal_colour_modifier light
_exptl_crystal_colour_primary white
_exptl_crystal_density_diffrn 2.375
_exptl_crystal_density_method 'not measured'
_exptl_crystal_description cylinder
_exptl_crystal_F_000 616
_exptl_crystal_recrystallization_method 'Grown in situ @228K'
_exptl_crystal_size_max 0.3
_exptl_crystal_size_mid 0.15
_exptl_crystal_size_min 0.15
_refine_diff_density_max 1.841
_refine_diff_density_min -2.000
_refine_diff_density_rms 0.267
_refine_ls_abs_structure_details 'Flack H D (1983), Acta Cryst. A39, 876-881'
_refine_ls_abs_structure_Flack -0.06(4)
_refine_ls_extinction_coef 0.0049(11)
_refine_ls_extinction_expression Fc^*^=kFc[1+0.001xFc^2^\l^3^/sin(2\q)]^-1/4^
_refine_ls_extinction_method SHELXL
_refine_ls_goodness_of_fit_ref 1.036
_refine_ls_hydrogen_treatment constr
_refine_ls_matrix_type full
_refine_ls_number_parameters 76
_refine_ls_number_reflns 2557
_refine_ls_number_restraints 2
_refine_ls_restrained_S_all 1.035
_refine_ls_R_factor_all 0.1038
_refine_ls_R_factor_gt 0.0833
_refine_ls_shift/su_max 0.000
_refine_ls_shift/su_mean 0.000
_refine_ls_structure_factor_coef Fsqd
_refine_ls_weighting_details 'calc w=1/[\s^2^(Fo^2^)+(0.1357P)^2^+0.0000P] where P=(Fo^2^+2Fc^2^)/3'
_refine_ls_weighting_scheme calc
_refine_ls_wR_factor_gt 0.2103
_refine_ls_wR_factor_ref 0.2358
_reflns_number_gt 1915
_reflns_number_total 2557
_reflns_threshold_expression >2sigma(I)
_cod_data_source_file c2ce26191j.txt
_cod_data_source_block II_bbs
_cod_depositor_comments
;
The following automatic conversions were performed:

'_chemical_melting_point' value '236-238' was changed to '237.0(10)'
- the average value was taken and precision was estimated.

Automatic conversion script
Id: cif_fix_values 2281 2013-09-26 08:29:07Z andrius 
;
_cod_database_code 7214896
_chemical_oxdiff_formula 'C3 H7 Br3 S1 O1'
_chemical_oxdiff_usercomment 'Grown in situ at 228K'
_reflns_odcompleteness_completeness 99.88
_reflns_odcompleteness_iscentric 1
_reflns_odcompleteness_theta 31.44

loop_
_space_group_symop_id
_space_group_symop_operation_xyz
1 'x, y, z'
2 'x, -y, z+1/2'
3 'x+1/2, y+1/2, z'
4 'x+1/2, -y+1/2, z+1/2'

loop_
_atom_site_label
_atom_site_type_symbol
_atom_site_fract_x
_atom_site_fract_y
_atom_site_fract_z
_atom_site_U_iso_or_equiv
_atom_site_adp_type
_atom_site_occupancy
_atom_site_symmetry_multiplicity
_atom_site_calc_flag
_atom_site_refinement_flags
S1 S 0.8588(4) 0.5192(4) 0.8467(3) 0.0411(8) Uani 1 1 d .
O1 O 0.6850(12) 0.5758(13) 0.8576(9) 0.052(3) Uani 1 1 d .
C1 C 0.872(2) 0.3574(16) 0.9153(15) 0.048(4) Uani 1 1 d .
H1A H 0.7907 0.2951 0.8794 0.073 Uiso 1 1 calc R
H1B H 0.8496 0.3693 0.9916 0.073 Uiso 1 1 calc R
H1C H 0.9833 0.3199 0.9120 0.073 Uiso 1 1 calc R
C2 C 0.997(2) 0.6099(16) 0.9443(19) 0.065(5) Uani 1 1 d .
H2A H 0.9599 0.5989 1.0175 0.097 Uiso 1 1 calc R
H2B H 0.9969 0.7062 0.9253 0.097 Uiso 1 1 calc R
H2C H 1.1092 0.5737 0.9431 0.097 Uiso 1 1 calc R
Br1 Br 0.50479(14) 0.48018(14) 0.55461(12) 0.0433(4) Uani 1 1 d .
Br2 Br 0.27358(18) 0.35768(18) 0.73364(15) 0.0547(5) Uani 1 1 d .
Br3 Br 0.22470(18) 0.66779(16) 0.65021(14) 0.0512(5) Uani 1 1 d .
C1S C 0.3863(17) 0.5177(12) 0.6825(12) 0.040(3) Uani 1 1 d .
H1S H 0.4687 0.5484 0.7425 0.048 Uiso 1 1 calc R

loop_
_atom_site_aniso_label
_atom_site_aniso_U_11
_atom_site_aniso_U_22
_atom_site_aniso_U_33
_atom_site_aniso_U_23
_atom_site_aniso_U_13
_atom_site_aniso_U_12
S1 0.0255(15) 0.049(2) 0.0474(18) 0.0060(14) -0.0060(12) -0.0027(13)
O1 0.024(4) 0.070(7) 0.059(6) 0.013(5) -0.009(4) 0.000(5)
C1 0.040(8) 0.035(7) 0.070(10) -0.006(6) 0.004(7) -0.004(6)
C2 0.027(7) 0.035(7) 0.127(16) -0.003(9) -0.025(8) 0.000(6)
Br1 0.0320(6) 0.0366(7) 0.0604(9) 0.0017(5) -0.0020(5) 0.0061(5)
Br2 0.0404(8) 0.0488(9) 0.0744(11) 0.0148(7) 0.0012(7) 0.0034(6)
Br3 0.0416(8) 0.0425(7) 0.0668(9) -0.0041(6) -0.0102(6) 0.0182(6)
C1S 0.032(6) 0.025(6) 0.060(8) -0.007(5) -0.009(6) 0.013(5)

loop_
_atom_type_symbol
_atom_type_description
_atom_type_scat_dispersion_real
_atom_type_scat_dispersion_imag
_atom_type_scat_source
C C 0.0033 0.0016 'International Tables Vol C Tables 4.2.6.8 and 6.1.1.4'
H H 0.0000 0.0000 'International Tables Vol C Tables 4.2.6.8 and 6.1.1.4'
O O 0.0106 0.0060 'International Tables Vol C Tables 4.2.6.8 and 6.1.1.4'
S S 0.1246 0.1234 'International Tables Vol C Tables 4.2.6.8 and 6.1.1.4'
Br Br -0.2901 2.4595 'International Tables Vol C Tables 4.2.6.8 and 6.1.1.4'

loop_
_geom_angle_atom_site_label_1
_geom_angle_atom_site_label_2
_geom_angle_atom_site_label_3
_geom_angle
O1 S1 C1 107.5(7)
O1 S1 C2 106.5(8)
C2 S1 C1 96.8(8)
S1 C1 H1A 109.5
S1 C1 H1B 109.5
S1 C1 H1C 109.5
H1A C1 H1B 109.5
H1A C1 H1C 109.5
H1B C1 H1C 109.5
S1 C2 H2A 109.5
S1 C2 H2B 109.5
S1 C2 H2C 109.5
H2A C2 H2B 109.5
H2A C2 H2C 109.5
H2B C2 H2C 109.5
Br1 C1S Br2 112.5(6)
Br1 C1S Br3 110.0(7)
Br1 C1S H1S 108.0
Br2 C1S Br3 110.2(7)
Br2 C1S H1S 108.0
Br3 C1S H1S 108.0

loop_
_geom_bond_atom_site_label_1
_geom_bond_atom_site_label_2
_geom_bond_distance
S1 O1 1.504(11)
S1 C1 1.770(16)
S1 C2 1.774(17)
C1 H1A 0.9600
C1 H1B 0.9600
C1 H1C 0.9600
C2 H2A 0.9600
C2 H2B 0.9600
C2 H2C 0.9600
Br1 C1S 1.910(14)
Br2 C1S 1.918(14)
Br3 C1S 1.957(12)
C1S H1S 0.9800
